data_7102072
loop_
_publ_author_name
'Bond, Andrew D'
'J\/orgensen, Wendie H'
'Pl\/oger, Jane M'

_publ_section_title
;
 Hydrogen-bonded cubanes and ladder fragments by analogy with the
 inorganic solid state.
;
_journal_issue 31
_journal_name_full 'Chemical communications (Cambridge, England)'
_journal_page_first 3273
_journal_page_last 3275
_journal_paper_doi 10.1039/b706422e
_journal_year 2007
_chemical_formula_moiety 'C19 H18 N +, Cl -, 0.125(C7 H8)'
_chemical_formula_sum 'C19.88 H19 Cl N'
_chemical_formula_weight 307.31
_space_group_IT_number 15
_symmetry_cell_setting monoclinic
_symmetry_space_group_name_Hall '-C 2yc'
_symmetry_space_group_name_H-M 'C 1 2/c 1'
_atom_sites_solution_hydrogens geom
_atom_sites_solution_primary direct
_atom_sites_solution_secondary difmap
_cell_angle_alpha 90.00
_cell_angle_beta 103.850(3)
_cell_angle_gamma 90.00
_cell_formula_units_Z 32
_cell_length_a 34.700(2)
_cell_length_b 14.7258(9)
_cell_length_c 28.107(2)
_cell_measurement_reflns_used 7580
_cell_measurement_temperature 180(2)
_cell_measurement_theta_max 21.63
_cell_measurement_theta_min 2.26
_cell_volume 13944.7(15)
_computing_cell_refinement 'SAINT v.7.06a (Bruker, 2003)'
_computing_data_collection 'APEX2 v.1.0-22 (Bruker Nonius, 2004)'
_computing_data_reduction 'SAINT v.7.06a'
_computing_molecular_graphics 'SHELXTL v.6.10'
_computing_publication_material 'SHELXTL v.6.10'
_computing_structure_refinement 'SHELXTL v.6.10'
_computing_structure_solution 'SHELXTL v.6.10 (Sheldrick, 2000)'
_diffrn_ambient_temperature 180(2)
_diffrn_measured_fraction_theta_full 0.996
_diffrn_measured_fraction_theta_max 0.996
_diffrn_radiation_monochromator graphite
_diffrn_radiation_source 'fine-focus sealed tube'
_diffrn_radiation_type MoK\a
_diffrn_radiation_wavelength 0.71073
_diffrn_reflns_av_R_equivalents 0.0843
_diffrn_reflns_av_sigmaI/netI 0.0909
_diffrn_reflns_limit_h_max 38
_diffrn_reflns_limit_h_min -38
_diffrn_reflns_limit_k_max 16
_diffrn_reflns_limit_k_min -15
_diffrn_reflns_limit_l_max 31
_diffrn_reflns_limit_l_min -24
_diffrn_reflns_number 61797
_diffrn_reflns_theta_full 23.26
_diffrn_reflns_theta_max 23.26
_diffrn_reflns_theta_min 3.56
_diffrn_standards_number 0
_exptl_absorpt_coefficient_mu 0.215
_exptl_absorpt_correction_T_max 0.975
_exptl_absorpt_correction_T_min 0.383
_exptl_absorpt_correction_type multi-scan
_exptl_absorpt_process_details
;
SADABS v.2.10 (Sheldrick, 2003)
Ratio of minimum to maximum apparent transmission: 0.393286

Crystals are very sensitive to solvent loss. The necessary
rapid mounting resulted in a non-optimal position on the glass
fibre. The multi-scan correction is likely to be correcting for
the systematic error associated with absorption by the fibre.
;
_exptl_crystal_colour colourless
_exptl_crystal_density_diffrn 1.171
_exptl_crystal_density_method 'not measured'
_exptl_crystal_description block
_exptl_crystal_F_000 5192
_exptl_crystal_size_max 0.25
_exptl_crystal_size_mid 0.15
_exptl_crystal_size_min 0.12
_refine_diff_density_max 1.402
_refine_diff_density_min -0.589
_refine_diff_density_rms 0.073
_refine_ls_extinction_method none
_refine_ls_goodness_of_fit_ref 1.032
_refine_ls_hydrogen_treatment constr
_refine_ls_matrix_type full
_refine_ls_number_parameters 777
_refine_ls_number_reflns 9983
_refine_ls_number_restraints 8
_refine_ls_restrained_S_all 1.032
_refine_ls_R_factor_all 0.1236
_refine_ls_R_factor_gt 0.0662
_refine_ls_shift/su_max 0.000
_refine_ls_shift/su_mean 0.000
_refine_ls_structure_factor_coef Fsqd
_refine_ls_weighting_details 'calc w=1/[\s^2^(Fo^2^)+(0.1076P)^2^+14.0640P] where P=(Fo^2^+2Fc^2^)/3'
_refine_ls_weighting_scheme calc
_refine_ls_wR_factor_gt 0.1692
_refine_ls_wR_factor_ref 0.1999
_reflns_number_gt 5951
_reflns_number_total 9983
_reflns_threshold_expression I>2\s(I)
_cod_data_source_file b706422e.txt
_cod_data_source_block 1
_cod_original_sg_symbol_H-M 'C 2/c'
_cod_database_code 7102072

loop_
_symmetry_equiv_pos_as_xyz
'x, y, z'
'-x, y, -z+1/2'
'x+1/2, y+1/2, z'
'-x+1/2, y+1/2, -z+1/2'
'-x, -y, -z'
'x, -y, z-1/2'
'-x+1/2, -y+1/2, -z'
'x+1/2, -y+1/2, z-1/2'

loop_
_atom_site_label
_atom_site_type_symbol
_atom_site_fract_x
_atom_site_fract_y
_atom_site_fract_z
_atom_site_U_iso_or_equiv
_atom_site_adp_type
_atom_site_occupancy
_atom_site_symmetry_multiplicity
_atom_site_calc_flag
_atom_site_refinement_flags
Cl1 Cl 0.42596(3) 0.43848(7) 0.43618(4) 0.0359(3) Uani 1 1 d .
Cl2 Cl 0.30337(3) 0.31383(7) 0.42980(4) 0.0369(3) Uani 1 1 d .
Cl3 Cl 0.31444(3) 0.53700(7) 0.32587(4) 0.0368(3) Uani 1 1 d .
Cl4 Cl 0.33079(3) 0.58928(8) 0.48032(4) 0.0378(3) Uani 1 1 d .
N1 N 0.35759(9) 0.3497(2) 0.35757(12) 0.0298(8) Uani 1 1 d .
H1A H 0.3817 0.3627 0.3775 0.045 Uiso 1 1 calc R
H1B H 0.3414 0.3270 0.3758 0.045 Uiso 1 1 calc R
H1C H 0.3467 0.4012 0.3421 0.045 Uiso 1 1 calc R
C1 C 0.36248(12) 0.2800(3) 0.31977(14) 0.0302(11) Uani 1 1 d .
C2 C 0.38777(12) 0.2021(3) 0.34669(15) 0.0321(11) Uani 1 1 d .
C3 C 0.41651(14) 0.1601(3) 0.32757(18) 0.0464(13) Uani 1 1 d .
H3A H 0.4220 0.1828 0.2983 0.056 Uiso 1 1 calc R
C4 C 0.43722(15) 0.0858(4) 0.3503(2) 0.0574(15) Uani 1 1 d .
H4A H 0.4563 0.0573 0.3361 0.069 Uiso 1 1 calc R
C5 C 0.43053(14) 0.0527(3) 0.3931(2) 0.0505(14) Uani 1 1 d .
H5A H 0.4452 0.0022 0.4089 0.061 Uiso 1 1 calc R
C6 C 0.40208(14) 0.0939(3) 0.41309(17) 0.0467(13) Uani 1 1 d .
H6A H 0.3969 0.0709 0.4425 0.056 Uiso 1 1 calc R
C7 C 0.38145(13) 0.1676(3) 0.39043(16) 0.0402(12) Uani 1 1 d .
H7A H 0.3624 0.1958 0.4048 0.048 Uiso 1 1 calc R
C8 C 0.38301(12) 0.3267(3) 0.28376(15) 0.0309(11) Uani 1 1 d .
C9 C 0.37103(13) 0.3112(3) 0.23396(16) 0.0424(12) Uani 1 1 d .
H9A H 0.3484 0.2744 0.2213 0.051 Uiso 1 1 calc R
C10 C 0.39174(15) 0.3492(3) 0.20221(17) 0.0489(13) Uani 1 1 d .
H10A H 0.3833 0.3375 0.1680 0.059 Uiso 1 1 calc R
C11 C 0.42401(14) 0.4030(3) 0.21965(17) 0.0465(13) Uani 1 1 d .
H11A H 0.4381 0.4285 0.1977 0.056 Uiso 1 1 calc R
C12 C 0.43615(14) 0.4202(3) 0.26898(18) 0.0477(13) Uani 1 1 d .
H12A H 0.4584 0.4582 0.2812 0.057 Uiso 1 1 calc R
C13 C 0.41589(14) 0.3819(3) 0.30108(16) 0.0426(12) Uani 1 1 d .
H13A H 0.4246 0.3936 0.3352 0.051 Uiso 1 1 calc R
C14 C 0.32005(13) 0.2483(3) 0.29480(15) 0.0332(11) Uani 1 1 d .
C15 C 0.31073(14) 0.1578(3) 0.28599(16) 0.0429(12) Uani 1 1 d .
H15A H 0.3308 0.1129 0.2951 0.052 Uiso 1 1 calc R
C16 C 0.27201(16) 0.1322(4) 0.26382(18) 0.0534(14) Uani 1 1 d .
H16A H 0.2658 0.0697 0.2582 0.064 Uiso 1 1 calc R
C17 C 0.24244(15) 0.1965(4) 0.24991(17) 0.0533(14) Uani 1 1 d .
H17A H 0.2160 0.1787 0.2349 0.064 Uiso 1 1 calc R
C18 C 0.25192(15) 0.2862(4) 0.25809(18) 0.0536(14) Uani 1 1 d .
H18A H 0.2319 0.3311 0.2485 0.064 Uiso 1 1 calc R
C19 C 0.29022(13) 0.3121(3) 0.28006(16) 0.0422(12) Uani 1 1 d .
H19A H 0.2963 0.3748 0.2852 0.051 Uiso 1 1 calc R
N2 N 0.26020(9) 0.5034(2) 0.40092(12) 0.0342(9) Uani 1 1 d .
H2A H 0.2650 0.5158 0.3712 0.051 Uiso 1 1 calc R
H2B H 0.2647 0.4434 0.4079 0.051 Uiso 1 1 calc R
H2C H 0.2766 0.5374 0.4243 0.051 Uiso 1 1 calc R
C21 C 0.21693(12) 0.5263(3) 0.39986(15) 0.0335(11) Uani 1 1 d .
C22 C 0.21267(12) 0.6289(3) 0.39850(15) 0.0356(11) Uani 1 1 d .
C23 C 0.19138(15) 0.6740(3) 0.42717(17) 0.0526(14) Uani 1 1 d .
H23A H 0.1803 0.6408 0.4496 0.063 Uiso 1 1 calc R
C24 C 0.18612(18) 0.7675(4) 0.4233(2) 0.0689(17) Uani 1 1 d .
H24A H 0.1725 0.7979 0.4442 0.083 Uiso 1 1 calc R
C25 C 0.20031(17) 0.8161(4) 0.3899(2) 0.0622(16) Uani 1 1 d .
H25A H 0.1958 0.8797 0.3866 0.075 Uiso 1 1 calc R
C26 C 0.22125(15) 0.7724(4) 0.36088(19) 0.0534(14) Uani 1 1 d .
H26A H 0.2314 0.8060 0.3377 0.064 Uiso 1 1 calc R
C27 C 0.22763(13) 0.6806(3) 0.36528(17) 0.0430(12) Uani 1 1 d .
H27A H 0.2425 0.6515 0.3453 0.052 Uiso 1 1 calc R
C28 C 0.18996(13) 0.4817(3) 0.35469(16) 0.0356(11) Uani 1 1 d .
C29 C 0.15711(14) 0.5279(3) 0.32735(17) 0.0461(13) Uani 1 1 d .
H29A H 0.1533 0.5901 0.3340 0.055 Uiso 1 1 calc R
C210 C 0.12984(15) 0.4835(4) 0.29041(18) 0.0560(15) Uani 1 1 d .
H21A H 0.1074 0.5155 0.2721 0.067 Uiso 1 1 calc R
C211 C 0.13513(17) 0.3939(4) 0.28015(18) 0.0575(15) Uani 1 1 d .
H21B H 0.1161 0.3633 0.2554 0.069 Uiso 1 1 calc R
C212 C 0.16826(16) 0.3488(4) 0.30615(19) 0.0555(14) Uani 1 1 d .
H21C H 0.1725 0.2873 0.2986 0.067 Uiso 1 1 calc R
C213 C 0.19541(14) 0.3925(3) 0.34310(18) 0.0472(13) Uani 1 1 d .
H21D H 0.2181 0.3605 0.3607 0.057 Uiso 1 1 calc R
C214 C 0.20904(13) 0.4861(3) 0.44747(16) 0.0337(11) Uani 1 1 d .
C215 C 0.17614(15) 0.4351(3) 0.44796(18) 0.0513(14) Uani 1 1 d .
H21E H 0.1577 0.4212 0.4180 0.062 Uiso 1 1 calc R
C216 C 0.16935(17) 0.4034(4) 0.4920(2) 0.0612(16) Uani 1 1 d .
H21F H 0.1465 0.3679 0.4920 0.073 Uiso 1 1 calc R
C217 C 0.19564(17) 0.4234(3) 0.5351(2) 0.0542(14) Uani 1 1 d .
H21G H 0.1911 0.4011 0.5650 0.065 Uiso 1 1 calc R
C218 C 0.22848(14) 0.4753(3) 0.53582(17) 0.0446(13) Uani 1 1 d .
H21H H 0.2465 0.4897 0.5661 0.054 Uiso 1 1 calc R
C219 C 0.23534(13) 0.5070(3) 0.49187(17) 0.0401(12) Uani 1 1 d .
H21I H 0.2581 0.5431 0.4922 0.048 Uiso 1 1 calc R
N3 N 0.37258(10) 0.4017(2) 0.51197(11) 0.0322(9) Uani 1 1 d .
H3B H 0.3927 0.4047 0.4964 0.048 Uiso 1 1 calc R
H3C H 0.3600 0.4563 0.5096 0.048 Uiso 1 1 calc R
H3D H 0.3550 0.3580 0.4977 0.048 Uiso 1 1 calc R
C31 C 0.38934(12) 0.3784(3) 0.56589(14) 0.0331(11) Uani 1 1 d .
C32 C 0.35418(12) 0.3811(3) 0.59063(15) 0.0318(11) Uani 1 1 d .
C33 C 0.35695(14) 0.4260(3) 0.63495(16) 0.0421(12) Uani 1 1 d .
H33A H 0.3799 0.4609 0.6491 0.050 Uiso 1 1 calc R
C34 C 0.32584(16) 0.4196(4) 0.65856(18) 0.0543(14) Uani 1 1 d .
H34A H 0.3277 0.4505 0.6887 0.065 Uiso 1 1 calc R
C35 C 0.29258(16) 0.3688(4) 0.6384(2) 0.0572(15) Uani 1 1 d .
H35A H 0.2716 0.3642 0.6547 0.069 Uiso 1 1 calc R
C36 C 0.28986(14) 0.3252(4) 0.5949(2) 0.0521(14) Uani 1 1 d .
H36A H 0.2668 0.2908 0.5808 0.063 Uiso 1 1 calc R
C37 C 0.32042(13) 0.3303(3) 0.57078(17) 0.0410(12) Uani 1 1 d .
H37A H 0.3182 0.2990 0.5407 0.049 Uiso 1 1 calc R
C38 C 0.42124(12) 0.4505(3) 0.58534(14) 0.0305(11) Uani 1 1 d .
C39 C 0.41172(14) 0.5418(3) 0.58076(15) 0.0373(12) Uani 1 1 d .
H39A H 0.3851 0.5594 0.5668 0.045 Uiso 1 1 calc R
C310 C 0.44034(15) 0.6080(3) 0.59617(16) 0.0460(13) Uani 1 1 d .
H31A H 0.4333 0.6704 0.5928 0.055 Uiso 1 1 calc R
C311 C 0.47958(15) 0.5830(4) 0.61666(17) 0.0497(14) Uani 1 1 d .
H31B H 0.4994 0.6281 0.6268 0.060 Uiso 1 1 calc R
C312 C 0.48909(14) 0.4928(4) 0.62198(18) 0.0497(14) Uani 1 1 d .
H31C H 0.5157 0.4752 0.6363 0.060 Uiso 1 1 calc R
C313 C 0.46022(13) 0.4264(3) 0.60657(17) 0.0427(12) Uani 1 1 d .
H31D H 0.4673 0.3641 0.6106 0.051 Uiso 1 1 calc R
C314 C 0.40693(12) 0.2825(3) 0.56984(15) 0.0320(11) Uani 1 1 d .
C315 C 0.40596(13) 0.2286(3) 0.60977(16) 0.0409(12) Uani 1 1 d .
H31E H 0.3926 0.2496 0.6335 0.049 Uiso 1 1 calc R
C316 C 0.42421(14) 0.1443(3) 0.61565(18) 0.0501(13) Uani 1 1 d .
H31F H 0.4230 0.1077 0.6431 0.060 Uiso 1 1 calc R
C317 C 0.44403(14) 0.1134(3) 0.5822(2) 0.0504(13) Uani 1 1 d .
H31G H 0.4568 0.0558 0.5865 0.061 Uiso 1 1 calc R
C318 C 0.44537(15) 0.1664(3) 0.54205(19) 0.0520(14) Uani 1 1 d .
H31H H 0.4589 0.1451 0.5186 0.062 Uiso 1 1 calc R
C319 C 0.42718(13) 0.2499(3) 0.53607(17) 0.0411(12) Uani 1 1 d .
H31I H 0.4284 0.2861 0.5085 0.049 Uiso 1 1 calc R
N4 N 0.38270(10) 0.6283(2) 0.40588(12) 0.0330(9) Uani 1 1 d .
H4B H 0.3640 0.6132 0.3784 0.050 Uiso 1 1 calc R
H4C H 0.3712 0.6325 0.4317 0.050 Uiso 1 1 calc R
H4D H 0.4019 0.5847 0.4121 0.050 Uiso 1 1 calc R
C41 C 0.40122(12) 0.7192(3) 0.39816(15) 0.0333(11) Uani 1 1 d .
C42 C 0.36763(12) 0.7886(3) 0.38509(16) 0.0342(11) Uani 1 1 d .
C43 C 0.33994(14) 0.7953(3) 0.41374(19) 0.0493(13) Uani 1 1 d .
H43A H 0.3412 0.7541 0.4400 0.059 Uiso 1 1 calc R
C44 C 0.31113(15) 0.8603(4) 0.4045(2) 0.0562(14) Uani 1 1 d .
H44A H 0.2927 0.8639 0.4245 0.067 Uiso 1 1 calc R
C45 C 0.30846(15) 0.9212(4) 0.3662(2) 0.0576(15) Uani 1 1 d .
H45A H 0.2883 0.9664 0.3599 0.069 Uiso 1 1 calc R
C46 C 0.33547(17) 0.9151(3) 0.33739(19) 0.0585(15) Uani 1 1 d .
H46A H 0.3340 0.9559 0.3108 0.070 Uiso 1 1 calc R
C47 C 0.36462(15) 0.8495(3) 0.34733(17) 0.0457(13) Uani 1 1 d .
H47A H 0.3832 0.8463 0.3275 0.055 Uiso 1 1 calc R
C48 C 0.43108(12) 0.7420(3) 0.44644(15) 0.0339(11) Uani 1 1 d .
C49 C 0.45996(13) 0.6791(3) 0.46823(17) 0.0415(12) Uani 1 1 d .
H49A H 0.4609 0.6219 0.4529 0.050 Uiso 1 1 calc R
C410 C 0.48699(14) 0.6981(4) 0.51133(18) 0.0507(14) Uani 1 1 d .
H41A H 0.5059 0.6534 0.5259 0.061 Uiso 1 1 calc R
C411 C 0.48708(16) 0.7816(4) 0.53366(19) 0.0577(15) Uani 1 1 d .
H41B H 0.5061 0.7950 0.5632 0.069 Uiso 1 1 calc R
C412 C 0.45916(17) 0.8447(4) 0.5123(2) 0.0599(15) Uani 1 1 d .
H41C H 0.4589 0.9023 0.5275 0.072 Uiso 1 1 calc R
C413 C 0.43115(14) 0.8260(3) 0.46883(17) 0.0454(13) Uani 1 1 d .
H41D H 0.4121 0.8707 0.4546 0.054 Uiso 1 1 calc R
C414 C 0.42164(12) 0.7079(3) 0.35549(15) 0.0329(11) Uani 1 1 d .
C415 C 0.45683(13) 0.7519(3) 0.35536(17) 0.0457(13) Uani 1 1 d .
H41E H 0.4705 0.7832 0.3840 0.055 Uiso 1 1 calc R
C416 C 0.47242(15) 0.7512(4) 0.31474(19) 0.0595(15) Uani 1 1 d .
H41F H 0.4964 0.7827 0.3152 0.071 Uiso 1 1 calc R
C417 C 0.45337(15) 0.7052(4) 0.27386(19) 0.0586(15) Uani 1 1 d .
H41G H 0.4642 0.7046 0.2459 0.070 Uiso 1 1 calc R
C418 C 0.41857(15) 0.6595(3) 0.27273(17) 0.0503(14) Uani 1 1 d .
H41H H 0.4056 0.6271 0.2442 0.060 Uiso 1 1 calc R
C419 C 0.40255(14) 0.6609(3) 0.31345(16) 0.0421(12) Uani 1 1 d .
H41I H 0.3784 0.6297 0.3126 0.051 Uiso 1 1 calc R
C1S C 0.01342(15) 0.5253(4) 0.27181(12) 0.098(2) Uiso 1 1 d D
H1SA H 0.0234 0.4699 0.2873 0.117 Uiso 1 1 calc R
C2S C 0.0131(2) 0.6863(4) 0.27201(16) 0.155(4) Uiso 1 1 d D
H2SA H 0.0224 0.7418 0.2879 0.186 Uiso 1 1 calc R
C3S C 0.02582(14) 0.6059(4) 0.29298(12) 0.142(3) Uiso 1 1 d D
H3S H 0.0443 0.6059 0.3240 0.170 Uiso 0.50 1 calc PR
C4S C 0.0549(4) 0.6060(4) 0.3419(3) 0.229(12) Uiso 0.50 1 d PD
H4SA H 0.0609 0.6675 0.3525 0.344 Uiso 0.50 1 d PR
H4SB H 0.0433 0.5750 0.3651 0.344 Uiso 0.50 1 d PR
H4SC H 0.0789 0.5756 0.3398 0.344 Uiso 0.50 1 d PR

loop_
_atom_site_aniso_label
_atom_site_aniso_U_11
_atom_site_aniso_U_22
_atom_site_aniso_U_33
_atom_site_aniso_U_23
_atom_site_aniso_U_13
_atom_site_aniso_U_12
Cl1 0.0388(6) 0.0467(7) 0.0240(7) 0.0008(5) 0.0107(5) -0.0016(5)
Cl2 0.0401(7) 0.0480(7) 0.0254(7) -0.0007(5) 0.0133(5) -0.0039(5)
Cl3 0.0404(7) 0.0451(7) 0.0269(7) 0.0035(5) 0.0124(5) 0.0003(5)
Cl4 0.0426(7) 0.0499(7) 0.0243(7) 0.0004(5) 0.0146(5) -0.0024(5)
N1 0.034(2) 0.039(2) 0.020(2) -0.0015(17) 0.0125(16) -0.0018(16)
C1 0.035(3) 0.041(3) 0.016(2) -0.006(2) 0.008(2) 0.000(2)
C2 0.039(3) 0.035(3) 0.025(3) -0.001(2) 0.015(2) 0.000(2)
C3 0.058(3) 0.048(3) 0.042(3) 0.005(3) 0.028(3) 0.008(3)
C4 0.060(3) 0.061(4) 0.060(4) 0.006(3) 0.033(3) 0.020(3)
C5 0.051(3) 0.047(3) 0.052(4) 0.006(3) 0.010(3) 0.009(3)
C6 0.058(3) 0.053(3) 0.030(3) 0.011(2) 0.013(3) 0.002(3)
C7 0.053(3) 0.044(3) 0.028(3) 0.003(2) 0.019(2) 0.010(2)
C8 0.036(3) 0.042(3) 0.016(3) 0.001(2) 0.008(2) 0.002(2)
C9 0.044(3) 0.063(3) 0.020(3) -0.003(2) 0.007(2) -0.009(2)
C10 0.060(3) 0.074(4) 0.014(3) 0.001(2) 0.012(2) -0.002(3)
C11 0.052(3) 0.072(4) 0.020(3) 0.011(3) 0.019(2) 0.002(3)
C12 0.051(3) 0.061(3) 0.035(3) 0.005(3) 0.019(3) -0.014(3)
C13 0.054(3) 0.060(3) 0.016(3) -0.004(2) 0.012(2) -0.007(3)
C14 0.042(3) 0.044(3) 0.018(3) -0.002(2) 0.015(2) -0.004(2)
C15 0.054(3) 0.046(3) 0.032(3) -0.001(2) 0.015(2) -0.006(2)
C16 0.060(4) 0.062(4) 0.038(3) -0.010(3) 0.013(3) -0.024(3)
C17 0.045(3) 0.089(5) 0.026(3) -0.014(3) 0.010(2) -0.018(3)
C18 0.046(3) 0.076(4) 0.038(3) -0.016(3) 0.010(3) 0.006(3)
C19 0.040(3) 0.054(3) 0.030(3) -0.012(2) 0.003(2) -0.002(3)
N2 0.039(2) 0.044(2) 0.024(2) 0.0002(17) 0.0163(17) -0.0008(17)
C21 0.031(3) 0.050(3) 0.024(3) -0.001(2) 0.016(2) 0.000(2)
C22 0.037(3) 0.049(3) 0.021(3) -0.003(2) 0.007(2) 0.005(2)
C23 0.079(4) 0.055(4) 0.030(3) 0.003(3) 0.027(3) 0.016(3)
C24 0.105(5) 0.069(4) 0.033(4) -0.010(3) 0.018(3) 0.032(4)
C25 0.087(4) 0.047(3) 0.044(4) -0.001(3) -0.001(3) 0.011(3)
C26 0.061(3) 0.054(4) 0.043(4) 0.004(3) 0.008(3) 0.001(3)
C27 0.051(3) 0.047(3) 0.034(3) -0.001(2) 0.015(2) -0.001(2)
C28 0.037(3) 0.054(3) 0.021(3) -0.001(2) 0.015(2) -0.005(2)
C29 0.045(3) 0.059(3) 0.035(3) -0.002(3) 0.011(3) 0.001(3)
C210 0.053(3) 0.078(4) 0.034(3) 0.005(3) 0.004(3) -0.006(3)
C211 0.069(4) 0.082(5) 0.025(3) -0.018(3) 0.017(3) -0.020(3)
C212 0.067(4) 0.067(4) 0.035(3) -0.013(3) 0.017(3) 0.003(3)
C213 0.051(3) 0.053(4) 0.038(3) -0.010(3) 0.012(3) -0.004(3)
C214 0.040(3) 0.042(3) 0.023(3) -0.002(2) 0.016(2) 0.002(2)
C215 0.055(3) 0.071(4) 0.034(3) -0.015(3) 0.023(3) -0.020(3)
C216 0.078(4) 0.073(4) 0.045(4) -0.015(3) 0.040(3) -0.030(3)
C217 0.083(4) 0.056(3) 0.034(4) -0.001(3) 0.035(3) -0.009(3)
C218 0.053(3) 0.060(3) 0.023(3) 0.004(2) 0.013(2) 0.000(3)
C219 0.043(3) 0.052(3) 0.030(3) 0.003(2) 0.019(2) 0.000(2)
N3 0.036(2) 0.046(2) 0.016(2) 0.0012(17) 0.0111(16) -0.0037(17)
C31 0.043(3) 0.046(3) 0.012(3) 0.003(2) 0.010(2) -0.003(2)
C32 0.034(3) 0.044(3) 0.020(3) 0.007(2) 0.011(2) 0.000(2)
C33 0.047(3) 0.058(3) 0.025(3) 0.004(2) 0.016(2) 0.002(2)
C34 0.063(4) 0.079(4) 0.030(3) 0.008(3) 0.028(3) 0.014(3)
C35 0.050(4) 0.089(4) 0.042(4) 0.022(3) 0.029(3) 0.011(3)
C36 0.040(3) 0.068(4) 0.051(4) 0.020(3) 0.017(3) -0.005(3)
C37 0.041(3) 0.055(3) 0.029(3) 0.007(2) 0.012(2) -0.003(2)
C38 0.035(3) 0.045(3) 0.012(2) -0.002(2) 0.008(2) -0.009(2)
C39 0.046(3) 0.052(3) 0.015(3) 0.001(2) 0.010(2) -0.006(3)
C310 0.063(4) 0.051(3) 0.028(3) -0.002(2) 0.019(3) -0.014(3)
C311 0.052(4) 0.070(4) 0.032(3) -0.009(3) 0.019(3) -0.024(3)
C312 0.036(3) 0.075(4) 0.037(3) -0.013(3) 0.008(2) -0.004(3)
C313 0.044(3) 0.053(3) 0.032(3) -0.006(2) 0.011(2) -0.003(3)
C314 0.033(2) 0.044(3) 0.020(3) 0.002(2) 0.008(2) -0.005(2)
C315 0.048(3) 0.052(3) 0.025(3) 0.006(2) 0.012(2) 0.002(2)
C316 0.054(3) 0.057(4) 0.041(3) 0.014(3) 0.014(3) 0.003(3)
C317 0.048(3) 0.048(3) 0.058(4) 0.002(3) 0.019(3) 0.001(2)
C318 0.061(3) 0.054(4) 0.048(4) -0.001(3) 0.027(3) 0.002(3)
C319 0.048(3) 0.048(3) 0.032(3) 0.001(2) 0.018(2) -0.003(2)
N4 0.038(2) 0.039(2) 0.025(2) 0.0010(17) 0.0139(17) -0.0023(17)
C41 0.040(3) 0.037(3) 0.026(3) 0.004(2) 0.013(2) -0.006(2)
C42 0.039(3) 0.039(3) 0.025(3) -0.001(2) 0.009(2) 0.001(2)
C43 0.058(3) 0.044(3) 0.054(4) 0.012(3) 0.029(3) 0.007(3)
C44 0.058(3) 0.059(4) 0.059(4) 0.003(3) 0.029(3) 0.010(3)
C45 0.057(4) 0.056(4) 0.057(4) -0.002(3) 0.007(3) 0.017(3)
C46 0.084(4) 0.052(4) 0.041(4) 0.008(3) 0.017(3) 0.013(3)
C47 0.063(3) 0.047(3) 0.032(3) 0.006(2) 0.022(3) 0.007(3)
C48 0.040(3) 0.043(3) 0.024(3) 0.001(2) 0.018(2) -0.007(2)
C49 0.044(3) 0.052(3) 0.029(3) 0.004(2) 0.010(2) -0.003(3)
C410 0.045(3) 0.076(4) 0.030(3) 0.017(3) 0.010(3) -0.006(3)
C411 0.057(4) 0.082(4) 0.031(3) 0.003(3) 0.005(3) -0.022(3)
C412 0.074(4) 0.066(4) 0.040(4) -0.014(3) 0.015(3) -0.016(3)
C413 0.054(3) 0.047(3) 0.035(3) 0.000(3) 0.009(3) -0.003(2)
C414 0.038(3) 0.043(3) 0.018(3) 0.007(2) 0.009(2) 0.004(2)
C415 0.043(3) 0.066(3) 0.031(3) 0.003(2) 0.013(2) -0.007(3)
C416 0.046(3) 0.103(5) 0.034(4) 0.006(3) 0.019(3) -0.019(3)
C417 0.054(3) 0.098(4) 0.034(4) 0.007(3) 0.030(3) 0.005(3)
C418 0.054(3) 0.074(4) 0.029(3) -0.003(3) 0.020(3) -0.008(3)
C419 0.049(3) 0.057(3) 0.025(3) -0.001(2) 0.016(2) -0.007(2)

loop_
_atom_type_symbol
_atom_type_description
_atom_type_scat_dispersion_real
_atom_type_scat_dispersion_imag
_atom_type_scat_source
C C 0.0033 0.0016 'International Tables Vol C Tables 4.2.6.8 and 6.1.1.4'
H H 0.0000 0.0000 'International Tables Vol C Tables 4.2.6.8 and 6.1.1.4'
N N 0.0061 0.0033 'International Tables Vol C Tables 4.2.6.8 and 6.1.1.4'
Cl Cl 0.1484 0.1585 'International Tables Vol C Tables 4.2.6.8 and 6.1.1.4'

loop_
_geom_angle_atom_site_label_1
_geom_angle_atom_site_label_2
_geom_angle_atom_site_label_3
_geom_angle
_geom_angle_site_symmetry_1
_geom_angle_site_symmetry_3
C1 N1 H1A 109.5 . .
C1 N1 H1B 109.5 . .
H1A N1 H1B 109.5 . .
C1 N1 H1C 109.5 . .
H1A N1 H1C 109.5 . .
H1B N1 H1C 109.5 . .
N1 C1 C2 108.0(3) . .
N1 C1 C8 107.9(3) . .
C2 C1 C8 111.1(3) . .
N1 C1 C14 105.6(3) . .
C2 C1 C14 111.7(3) . .
C8 C1 C14 112.3(3) . .
C3 C2 C7 117.3(4) . .
C3 C2 C1 121.6(4) . .
C7 C2 C1 121.1(4) . .
C4 C3 C2 121.2(4) . .
C4 C3 H3A 119.4 . .
C2 C3 H3A 119.4 . .
C5 C4 C3 120.7(5) . .
C5 C4 H4A 119.6 . .
C3 C4 H4A 119.6 . .
C4 C5 C6 119.2(5) . .
C4 C5 H5A 120.4 . .
C6 C5 H5A 120.4 . .
C7 C6 C5 120.1(5) . .
C7 C6 H6A 120.0 . .
C5 C6 H6A 120.0 . .
C6 C7 C2 121.5(4) . .
C6 C7 H7A 119.2 . .
C2 C7 H7A 119.2 . .
C9 C8 C13 118.3(4) . .
C9 C8 C1 121.4(4) . .
C13 C8 C1 120.2(4) . .
C8 C9 C10 120.6(4) . .
C8 C9 H9A 119.7 . .
C10 C9 H9A 119.7 . .
C11 C10 C9 120.6(4) . .
C11 C10 H10A 119.7 . .
C9 C10 H10A 119.7 . .
C10 C11 C12 119.8(4) . .
C10 C11 H11A 120.1 . .
C12 C11 H11A 120.1 . .
C11 C12 C13 120.0(5) . .
C11 C12 H12A 120.0 . .
C13 C12 H12A 120.0 . .
C12 C13 C8 120.7(4) . .
C12 C13 H13A 119.7 . .
C8 C13 H13A 119.7 . .
C15 C14 C19 118.4(4) . .
C15 C14 C1 122.1(4) . .
C19 C14 C1 119.6(4) . .
C14 C15 C16 120.1(5) . .
C14 C15 H15A 119.9 . .
C16 C15 H15A 119.9 . .
C17 C16 C15 120.9(5) . .
C17 C16 H16A 119.6 . .
C15 C16 H16A 119.6 . .
C18 C17 C16 118.8(5) . .
C18 C17 H17A 120.6 . .
C16 C17 H17A 120.6 . .
C17 C18 C19 120.7(5) . .
C17 C18 H18A 119.7 . .
C19 C18 H18A 119.7 . .
C18 C19 C14 121.1(5) . .
C18 C19 H19A 119.4 . .
C14 C19 H19A 119.4 . .
C21 N2 H2A 109.5 . .
C21 N2 H2B 109.5 . .
H2A N2 H2B 109.5 . .
C21 N2 H2C 109.5 . .
H2A N2 H2C 109.5 . .
H2B N2 H2C 109.5 . .
C22 C21 N2 108.0(3) . .
C22 C21 C28 111.7(4) . .
N2 C21 C28 108.8(3) . .
C22 C21 C214 111.5(3) . .
N2 C21 C214 105.9(3) . .
C28 C21 C214 110.7(3) . .
C23 C22 C27 117.5(4) . .
C23 C22 C21 121.7(4) . .
C27 C22 C21 120.7(4) . .
C22 C23 C24 120.5(5) . .
C22 C23 H23A 119.7 . .
C24 C23 H23A 119.7 . .
C25 C24 C23 120.8(5) . .
C25 C24 H24A 119.6 . .
C23 C24 H24A 119.6 . .
C24 C25 C26 119.4(5) . .
C24 C25 H25A 120.3 . .
C26 C25 H25A 120.3 . .
C27 C26 C25 120.4(5) . .
C27 C26 H26A 119.8 . .
C25 C26 H26A 119.8 . .
C26 C27 C22 121.3(5) . .
C26 C27 H27A 119.3 . .
C22 C27 H27A 119.3 . .
C213 C28 C29 118.5(4) . .
C213 C28 C21 120.9(4) . .
C29 C28 C21 120.4(4) . .
C210 C29 C28 120.3(5) . .
C210 C29 H29A 119.8 . .
C28 C29 H29A 119.8 . .
C211 C210 C29 120.5(5) . .
C211 C210 H21A 119.8 . .
C29 C210 H21A 119.8 . .
C210 C211 C212 119.3(5) . .
C210 C211 H21B 120.4 . .
C212 C211 H21B 120.4 . .
C211 C212 C213 120.5(5) . .
C211 C212 H21C 119.8 . .
C213 C212 H21C 119.8 . .
C28 C213 C212 120.9(5) . .
C28 C213 H21D 119.5 . .
C212 C213 H21D 119.5 . .
C215 C214 C219 118.8(4) . .
C215 C214 C21 122.6(4) . .
C219 C214 C21 118.5(4) . .
C214 C215 C216 120.7(5) . .
C214 C215 H21E 119.6 . .
C216 C215 H21E 119.6 . .
C217 C216 C215 119.8(5) . .
C217 C216 H21F 120.1 . .
C215 C216 H21F 120.1 . .
C216 C217 C218 120.8(5) . .
C216 C217 H21G 119.6 . .
C218 C217 H21G 119.6 . .
C217 C218 C219 119.5(5) . .
C217 C218 H21H 120.3 . .
C219 C218 H21H 120.3 . .
C214 C219 C218 120.4(4) . .
C214 C219 H21I 119.8 . .
C218 C219 H21I 119.8 . .
C31 N3 H3B 109.5 . .
C31 N3 H3C 109.5 . .
H3B N3 H3C 109.5 . .
C31 N3 H3D 109.5 . .
H3B N3 H3D 109.5 . .
H3C N3 H3D 109.5 . .
N3 C31 C314 109.2(3) . .
N3 C31 C38 105.6(3) . .
C314 C31 C38 111.7(3) . .
N3 C31 C32 106.7(3) . .
C314 C31 C32 109.6(3) . .
C38 C31 C32 113.7(3) . .
C37 C32 C33 119.1(4) . .
C37 C32 C31 119.1(4) . .
C33 C32 C31 121.5(4) . .
C32 C33 C34 119.7(5) . .
C32 C33 H33A 120.1 . .
C34 C33 H33A 120.1 . .
C35 C34 C33 120.5(5) . .
C35 C34 H34A 119.8 . .
C33 C34 H34A 119.8 . .
C36 C35 C34 119.7(5) . .
C36 C35 H35A 120.1 . .
C34 C35 H35A 120.1 . .
C35 C36 C37 120.9(5) . .
C35 C36 H36A 119.5 . .
C37 C36 H36A 119.5 . .
C36 C37 C32 120.1(5) . .
C36 C37 H37A 119.9 . .
C32 C37 H37A 119.9 . .
C39 C38 C313 118.4(4) . .
C39 C38 C31 120.2(4) . .
C313 C38 C31 121.5(4) . .
C38 C39 C310 121.2(4) . .
C38 C39 H39A 119.4 . .
C310 C39 H39A 119.4 . .
C39 C310 C311 120.0(5) . .
C39 C310 H31A 120.0 . .
C311 C310 H31A 120.0 . .
C312 C311 C310 119.1(5) . .
C312 C311 H31B 120.4 . .
C310 C311 H31B 120.4 . .
C311 C312 C313 120.7(5) . .
C311 C312 H31C 119.6 . .
C313 C312 H31C 119.6 . .
C38 C313 C312 120.6(5) . .
C38 C313 H31D 119.7 . .
C312 C313 H31D 119.7 . .
C315 C314 C319 118.0(4) . .
C315 C314 C31 120.1(4) . .
C319 C314 C31 121.7(4) . .
C314 C315 C316 120.8(4) . .
C314 C315 H31E 119.6 . .
C316 C315 H31E 119.6 . .
C317 C316 C315 120.4(5) . .
C317 C316 H31F 119.8 . .
C315 C316 H31F 119.8 . .
C316 C317 C318 119.6(5) . .
C316 C317 H31G 120.2 . .
C318 C317 H31G 120.2 . .
C319 C318 C317 120.1(5) . .
C319 C318 H31H 119.9 . .
C317 C318 H31H 119.9 . .
C318 C319 C314 121.1(4) . .
C318 C319 H31I 119.5 . .
C314 C319 H31I 119.5 . .
C41 N4 H4B 109.5 . .
C41 N4 H4C 109.5 . .
H4B N4 H4C 109.5 . .
C41 N4 H4D 109.5 . .
H4B N4 H4D 109.5 . .
H4C N4 H4D 109.5 . .
N4 C41 C42 107.4(3) . .
N4 C41 C48 106.6(3) . .
C42 C41 C48 112.4(4) . .
N4 C41 C414 107.7(3) . .
C42 C41 C414 110.6(3) . .
C48 C41 C414 111.9(3) . .
C47 C42 C43 117.6(4) . .
C47 C42 C41 122.4(4) . .
C43 C42 C41 120.0(4) . .
C44 C43 C42 121.0(5) . .
C44 C43 H43A 119.5 . .
C42 C43 H43A 119.5 . .
C43 C44 C45 120.7(5) . .
C43 C44 H44A 119.6 . .
C45 C44 H44A 119.6 . .
C46 C45 C44 119.0(5) . .
C46 C45 H45A 120.5 . .
C44 C45 H45A 120.5 . .
C47 C46 C45 119.7(5) . .
C47 C46 H46A 120.2 . .
C45 C46 H46A 120.2 . .
C42 C47 C46 122.0(5) . .
C42 C47 H47A 119.0 . .
C46 C47 H47A 119.0 . .
C413 C48 C49 118.0(4) . .
C413 C48 C41 121.6(4) . .
C49 C48 C41 120.3(4) . .
C410 C49 C48 121.3(5) . .
C410 C49 H49A 119.3 . .
C48 C49 H49A 119.3 . .
C49 C410 C411 120.7(5) . .
C49 C410 H41A 119.7 . .
C411 C410 H41A 119.7 . .
C412 C411 C410 118.7(5) . .
C412 C411 H41B 120.7 . .
C410 C411 H41B 120.7 . .
C411 C412 C413 121.3(5) . .
C411 C412 H41C 119.3 . .
C413 C412 H41C 119.3 . .
C48 C413 C412 119.9(5) . .
C48 C413 H41D 120.0 . .
C412 C413 H41D 120.0 . .
C415 C414 C419 118.1(4) . .
C415 C414 C41 121.5(4) . .
C419 C414 C41 120.0(4) . .
C416 C415 C414 121.4(5) . .
C416 C415 H41E 119.3 . .
C414 C415 H41E 119.3 . .
C417 C416 C415 119.8(5) . .
C417 C416 H41F 120.1 . .
C415 C416 H41F 120.1 . .
C416 C417 C418 120.6(5) . .
C416 C417 H41G 119.7 . .
C418 C417 H41G 119.7 . .
C417 C418 C419 119.8(5) . .
C417 C418 H41H 120.1 . .
C419 C418 H41H 120.1 . .
C418 C419 C414 120.3(4) . .
C418 C419 H41I 119.9 . .
C414 C419 H41I 119.9 . .
C3S C1S C1S 118.54(10) . 2
C3S C1S H1SA 120.7 . .
C1S C1S H1SA 120.7 2 .
C2S C2S C3S 118.61(10) 2 .
C2S C2S H2SA 120.7 2 .
C3S C2S H2SA 120.7 . .
C2S C3S C1S 122.8(2) . .
C2S C3S H3S 118.6 . .
C1S C3S H3S 118.6 . .
H4SA C4S H4SB 109.5 . .
H4SA C4S H4SC 109.5 . .
H4SB C4S H4SC 109.5 . .

loop_
_geom_bond_atom_site_label_1
_geom_bond_atom_site_label_2
_geom_bond_distance
_geom_bond_site_symmetry_2
N1 C1 1.516(5) .
N1 H1A 0.910 .
N1 H1B 0.910 .
N1 H1C 0.910 .
C1 C2 1.530(6) .
C1 C8 1.533(6) .
C1 C14 1.544(6) .
C2 C3 1.387(6) .
C2 C7 1.395(6) .
C3 C4 1.378(6) .
C3 H3A 0.950 .
C4 C5 1.368(7) .
C4 H4A 0.950 .
C5 C6 1.386(7) .
C5 H5A 0.950 .
C6 C7 1.370(6) .
C6 H6A 0.950 .
C7 H7A 0.950 .
C8 C9 1.380(6) .
C8 C13 1.391(6) .
C9 C10 1.390(6) .
C9 H9A 0.950 .
C10 C11 1.363(6) .
C10 H10A 0.950 .
C11 C12 1.373(6) .
C11 H11A 0.950 .
C12 C13 1.389(6) .
C12 H12A 0.950 .
C13 H13A 0.950 .
C14 C15 1.380(6) .
C14 C19 1.386(6) .
C15 C16 1.391(6) .
C15 H15A 0.950 .
C16 C17 1.382(7) .
C16 H16A 0.950 .
C17 C18 1.368(7) .
C17 H17A 0.950 .
C18 C19 1.378(6) .
C18 H18A 0.950 .
C19 H19A 0.950 .
N2 C21 1.532(5) .
N2 H2A 0.910 .
N2 H2B 0.910 .
N2 H2C 0.910 .
C21 C22 1.517(6) .
C21 C28 1.533(6) .
C21 C214 1.547(6) .
C22 C23 1.386(6) .
C22 C27 1.398(6) .
C23 C24 1.390(7) .
C23 H23A 0.950 .
C24 C25 1.363(8) .
C24 H24A 0.950 .
C25 C26 1.375(7) .
C25 H25A 0.9500 .
C26 C27 1.371(6) .
C26 H26A 0.950 .
C27 H27A 0.950 .
C28 C213 1.378(6) .
C28 C29 1.390(6) .
C29 C210 1.389(6) .
C29 H29A 0.950 .
C210 C211 1.373(7) .
C210 H21A 0.950 .
C211 C212 1.376(7) .
C211 H21B 0.950 .
C212 C213 1.382(7) .
C212 H21C 0.950 .
C213 H21D 0.950 .
C214 C215 1.369(6) .
C214 C219 1.393(6) .
C215 C216 1.396(7) .
C215 H21E 0.950 .
C216 C217 1.362(7) .
C216 H21F 0.950 .
C217 C218 1.368(6) .
C217 H21G 0.950 .
C218 C219 1.393(6) .
C218 H21H 0.950 .
C219 H21I 0.950 .
N3 C31 1.527(5) .
N3 H3B 0.910 .
N3 H3C 0.910 .
N3 H3D 0.910 .
C31 C314 1.532(6) .
C31 C38 1.536(6) .
C31 C32 1.543(6) .
C32 C37 1.390(6) .
C32 C33 1.393(6) .
C33 C34 1.399(6) .
C33 H33A 0.950 .
C34 C35 1.378(7) .
C34 H34A 0.950 .
C35 C36 1.365(7) .
C35 H35A 0.950 .
C36 C37 1.390(6) .
C36 H36A 0.950 .
C37 H37A 0.950 .
C38 C39 1.384(6) .
C38 C313 1.387(6) .
C39 C310 1.385(6) .
C39 H39A 0.950 .
C310 C311 1.395(7) .
C310 H31A 0.950 .
C311 C312 1.369(7) .
C311 H31B 0.950 .
C312 C313 1.392(6) .
C312 H31C 0.950 .
C313 H31D 0.950 .
C314 C315 1.382(6) .
C314 C319 1.394(6) .
C315 C316 1.386(6) .
C315 H31E 0.950 .
C316 C317 1.369(7) .
C316 H31F 0.950 .
C317 C318 1.381(7) .
C317 H31G 0.950 .
C318 C319 1.375(6) .
C318 H31H 0.950 .
C319 H31I 0.950 .
N4 C41 1.523(5) .
N4 H4B 0.910 .
N4 H4C 0.910 .
N4 H4D 0.910 .
C41 C42 1.527(6) .
C41 C48 1.535(6) .
C41 C414 1.541(6) .
C42 C47 1.375(6) .
C42 C43 1.397(6) .
C43 C44 1.363(6) .
C43 H43A 0.950 .
C44 C45 1.387(7) .
C44 H44A 0.950 .
C45 C46 1.380(7) .
C45 H45A 0.950 .
C46 C47 1.378(6) .
C46 H46A 0.950 .
C47 H47A 0.950 .
C48 C413 1.387(6) .
C48 C49 1.394(6) .
C49 C410 1.372(6) .
C49 H49A 0.950 .
C410 C411 1.379(7) .
C410 H41A 0.950 .
C411 C412 1.373(7) .
C411 H41B 0.950 .
C412 C413 1.395(7) .
C412 H41C 0.950 .
C413 H41D 0.950 .
C414 C415 1.383(6) .
C414 C419 1.392(6) .
C415 C416 1.376(6) .
C415 H41E 0.950 .
C416 C417 1.361(7) .
C416 H41F 0.950 .
C417 C418 1.376(7) .
C417 H41G 0.950 .
C418 C419 1.387(6) .
C418 H41H 0.950 .
C419 H41I 0.950 .
C1S C3S 1.3502(10) .
C1S C1S 1.3504(10) 2
C1S H1SA 0.950 .
C2S C2S 1.3489(10) 2
C2S C3S 1.3490(10) .
C2S H2SA 0.950 .
C3S H3S 0.950 .
C4S H4SA 0.960 .
C4S H4SB 0.960 .
C4S H4SC 0.960 .

loop_
_geom_hbond_atom_site_label_D
_geom_hbond_atom_site_label_H
_geom_hbond_atom_site_label_A
_geom_hbond_distance_DH
_geom_hbond_distance_HA
_geom_hbond_distance_DA
_geom_hbond_angle_DHA
N1 H1A Cl1 0.91 2.26 3.116(3) 156.6
N1 H1B Cl2 0.91 2.25 3.126(3) 162.6
N1 H1C Cl3 0.91 2.28 3.163(3) 162.3
N2 H2B Cl2 0.91 2.33 3.180(4) 155.4
N2 H2A Cl3 0.91 2.39 3.184(3) 146.1
N2 H2C Cl4 0.91 2.28 3.156(3) 162.7
N3 H3B Cl1 0.91 2.32 3.186(3) 159.1
N3 H3D Cl2 0.91 2.38 3.181(3) 147.5
N3 H3C Cl4 0.91 2.27 3.147(4) 162.7
N4 H4D Cl1 0.91 2.35 3.190(4) 153.4
N4 H4B Cl3 0.91 2.28 3.150(3) 161.1
N4 H4C Cl4 0.91 2.27 3.124(3) 155.8

loop_
_geom_torsion_atom_site_label_1
_geom_torsion_atom_site_label_2
_geom_torsion_atom_site_label_3
_geom_torsion_atom_site_label_4
_geom_torsion
_geom_torsion_site_symmetry_1
N1 C1 C2 C3 -140.4(4) .
C8 C1 C2 C3 -22.3(5) .
C14 C1 C2 C3 104.0(5) .
N1 C1 C2 C7 42.8(5) .
C8 C1 C2 C7 160.9(4) .
C14 C1 C2 C7 -72.9(5) .
C7 C2 C3 C4 1.6(7) .
C1 C2 C3 C4 -175.4(4) .
C2 C3 C4 C5 -1.4(8) .
C3 C4 C5 C6 1.1(8) .
C4 C5 C6 C7 -1.0(7) .
C5 C6 C7 C2 1.2(7) .
C3 C2 C7 C6 -1.5(7) .
C1 C2 C7 C6 175.5(4) .
N1 C1 C8 C9 -138.2(4) .
C2 C1 C8 C9 103.7(4) .
C14 C1 C8 C9 -22.2(6) .
N1 C1 C8 C13 45.6(5) .
C2 C1 C8 C13 -72.6(5) .
C14 C1 C8 C13 161.5(4) .
C13 C8 C9 C10 0.8(7) .
C1 C8 C9 C10 -175.5(4) .
C8 C9 C10 C11 -0.6(7) .
C9 C10 C11 C12 -0.2(7) .
C10 C11 C12 C13 0.8(7) .
C11 C12 C13 C8 -0.6(7) .
C9 C8 C13 C12 -0.2(7) .
C1 C8 C13 C12 176.1(4) .
N1 C1 C14 C15 -134.9(4) .
C2 C1 C14 C15 -17.8(5) .
C8 C1 C14 C15 107.8(4) .
N1 C1 C14 C19 45.9(5) .
C2 C1 C14 C19 163.0(4) .
C8 C1 C14 C19 -71.4(5) .
C19 C14 C15 C16 -1.4(6) .
C1 C14 C15 C16 179.4(4) .
C14 C15 C16 C17 0.6(7) .
C15 C16 C17 C18 0.3(7) .
C16 C17 C18 C19 -0.4(7) .
C17 C18 C19 C14 -0.5(7) .
C15 C14 C19 C18 1.4(7) .
C1 C14 C19 C18 -179.4(4) .
N2 C21 C22 C23 -136.6(4) .
C28 C21 C22 C23 103.8(5) .
C214 C21 C22 C23 -20.6(6) .
N2 C21 C22 C27 48.4(5) .
C28 C21 C22 C27 -71.2(5) .
C214 C21 C22 C27 164.4(4) .
C27 C22 C23 C24 -1.3(7) .
C21 C22 C23 C24 -176.5(4) .
C22 C23 C24 C25 2.8(8) .
C23 C24 C25 C26 -2.3(8) .
C24 C25 C26 C27 0.4(8) .
C25 C26 C27 C22 1.0(7) .
C23 C22 C27 C26 -0.5(7) .
C21 C22 C27 C26 174.7(4) .
C22 C21 C28 C213 165.5(4) .
N2 C21 C28 C213 46.4(5) .
C214 C21 C28 C213 -69.6(5) .
C22 C21 C28 C29 -20.9(5) .
N2 C21 C28 C29 -139.9(4) .
C214 C21 C28 C29 104.0(5) .
C213 C28 C29 C210 2.2(7) .
C21 C28 C29 C210 -171.6(4) .
C28 C29 C210 C211 -0.6(7) .
C29 C210 C211 C212 -1.4(7) .
C210 C211 C212 C213 1.7(8) .
C29 C28 C213 C212 -1.9(7) .
C21 C28 C213 C212 171.8(4) .
C211 C212 C213 C28 0.0(7) .
C22 C21 C214 C215 110.3(5) .
N2 C21 C214 C215 -132.5(4) .
C28 C21 C214 C215 -14.7(6) .
C22 C21 C214 C219 -65.9(5) .
N2 C21 C214 C219 51.3(5) .
C28 C21 C214 C219 169.1(4) .
C219 C214 C215 C216 -1.1(7) .
C21 C214 C215 C216 -177.3(4) .
C214 C215 C216 C217 0.2(8) .
C215 C216 C217 C218 0.8(8) .
C216 C217 C218 C219 -0.9(8) .
C215 C214 C219 C218 1.0(7) .
C21 C214 C219 C218 177.3(4) .
C217 C218 C219 C214 0.0(7) .
N3 C31 C32 C37 53.2(5) .
C314 C31 C32 C37 -65.0(5) .
C38 C31 C32 C37 169.2(4) .
N3 C31 C32 C33 -133.2(4) .
C314 C31 C32 C33 108.6(4) .
C38 C31 C32 C33 -17.2(6) .
C37 C32 C33 C34 -0.3(6) .
C31 C32 C33 C34 -173.9(4) .
C32 C33 C34 C35 0.3(7) .
C33 C34 C35 C36 -0.6(8) .
C34 C35 C36 C37 0.8(8) .
C35 C36 C37 C32 -0.7(7) .
C33 C32 C37 C36 0.5(6) .
C31 C32 C37 C36 174.2(4) .
N3 C31 C38 C39 55.5(5) .
C314 C31 C38 C39 174.2(4) .
C32 C31 C38 C39 -61.1(5) .
N3 C31 C38 C313 -122.8(4) .
C314 C31 C38 C313 -4.1(5) .
C32 C31 C38 C313 120.6(4) .
C313 C38 C39 C310 1.0(6) .
C31 C38 C39 C310 -177.3(4) .
C38 C39 C310 C311 0.1(6) .
C39 C310 C311 C312 -1.1(7) .
C310 C311 C312 C313 0.9(7) .
C39 C38 C313 C312 -1.2(6) .
C31 C38 C313 C312 177.1(4) .
C311 C312 C313 C38 0.2(7) .
N3 C31 C314 C315 -148.0(4) .
C38 C31 C314 C315 95.6(4) .
C32 C31 C314 C315 -31.4(5) .
N3 C31 C314 C319 37.5(5) .
C38 C31 C314 C319 -78.9(5) .
C32 C31 C314 C319 154.1(4) .
C319 C314 C315 C316 -0.7(6) .
C31 C314 C315 C316 -175.4(4) .
C314 C315 C316 C317 0.8(7) .
C315 C316 C317 C318 -0.7(7) .
C316 C317 C318 C319 0.5(7) .
C317 C318 C319 C314 -0.4(7) .
C315 C314 C319 C318 0.5(6) .
C31 C314 C319 C318 175.1(4) .
N4 C41 C42 C47 -134.7(4) .
C48 C41 C42 C47 108.4(5) .
C414 C41 C42 C47 -17.5(6) .
N4 C41 C42 C43 49.2(5) .
C48 C41 C42 C43 -67.7(5) .
C414 C41 C42 C43 166.4(4) .
C47 C42 C43 C44 -0.2(7) .
C41 C42 C43 C44 176.1(4) .
C42 C43 C44 C45 0.3(8) .
C43 C44 C45 C46 0.0(8) .
C44 C45 C46 C47 -0.5(8) .
C43 C42 C47 C46 -0.3(7) .
C41 C42 C47 C46 -176.5(4) .
C45 C46 C47 C42 0.6(8) .
N4 C41 C48 C413 -130.0(4) .
C42 C41 C48 C413 -12.6(6) .
C414 C41 C48 C413 112.5(4) .
N4 C41 C48 C49 52.2(5) .
C42 C41 C48 C49 169.5(4) .
C414 C41 C48 C49 -65.3(5) .
C413 C48 C49 C410 1.9(6) .
C41 C48 C49 C410 179.9(4) .
C48 C49 C410 C411 -1.9(7) .
C49 C410 C411 C412 1.0(7) .
C410 C411 C412 C413 -0.2(8) .
C49 C48 C413 C412 -1.1(7) .
C41 C48 C413 C412 -179.0(4) .
C411 C412 C413 C48 0.2(8) .
N4 C41 C414 C415 -143.9(4) .
C42 C41 C414 C415 99.1(5) .
C48 C41 C414 C415 -27.0(6) .
N4 C41 C414 C419 43.4(5) .
C42 C41 C414 C419 -73.6(5) .
C48 C41 C414 C419 160.3(4) .
C419 C414 C415 C416 1.2(7) .
C41 C414 C415 C416 -171.6(4) .
C414 C415 C416 C417 -1.1(8) .
C415 C416 C417 C418 0.2(8) .
C416 C417 C418 C419 0.6(8) .
C417 C418 C419 C414 -0.4(7) .
C415 C414 C419 C418 -0.5(7) .
C41 C414 C419 C418 172.5(4) .
C2S C2S C3S C1S 0.0(14) 2
C1S C1S C3S C2S -1.2(11) 2
